data_2216342
loop_
_publ_author_name
'Ru\<zi\<cka, Ale\<s'
'Ottis, Jan'
'Jalov\'y, Zden\<ek'

_publ_section_title
;
 2-Methoxy-2-methylimidazolidine-4,5-dione
;
_journal_coeditor_code CF2150
_journal_issue 12
_journal_name_full 'Acta Crystallographica Section E'
_journal_page_first o4704
_journal_page_last o4704
_journal_paper_doi 10.1107/S160053680705708X
_journal_volume 63
_journal_year 2007
_chemical_formula_iupac 'C5 H8 N2 O3'
_chemical_formula_moiety 'C5 H8 N2 O3'
_chemical_formula_sum 'C5 H8 N2 O3'
_chemical_formula_weight 144.13
_chemical_name_common 2-Methoxy-2-methylimidazolidine-4,5-dione
_chemical_name_systematic 2-Methoxy-2-methylimidazolidine-4,5-dione
_space_group_IT_number 14
_symmetry_cell_setting monoclinic
_symmetry_space_group_name_Hall '-P 2ybc'
_symmetry_space_group_name_H-M 'P 1 21/c 1'
_atom_sites_solution_hydrogens geom
_atom_sites_solution_primary direct
_atom_sites_solution_secondary difmap
_audit_creation_method SHELXL97
_cell_angle_alpha 90.000
_cell_angle_beta 95.054(4)
_cell_angle_gamma 90.000
_cell_formula_units_Z 8
_cell_length_a 12.4940(6)
_cell_length_b 6.1930(4)
_cell_length_c 16.8170(9)
_cell_measurement_reflns_used 13590
_cell_measurement_temperature 150.0(10)
_cell_measurement_theta_max 27.5
_cell_measurement_theta_min 1
_cell_volume 1296.16(13)
_computing_cell_refinement 'COLLECT and DENZO'
_computing_data_collection 'COLLECT (Hooft, 1998) and DENZO (Otwinowski & Minor, 1997)'
_computing_data_reduction 'COLLECT and DENZO'
_computing_molecular_graphics 'PLATON (Spek, 2003)'
_computing_publication_material SHELXL97
_computing_structure_refinement 'SHELXL97 (Sheldrick, 1997)'
_computing_structure_solution 'SIR92 (Altomare <i>et al.</i>,  1994)'
_diffrn_ambient_temperature 150.0(10)
_diffrn_detector_area_resol_mean 9.091
_diffrn_measured_fraction_theta_full 0.994
_diffrn_measured_fraction_theta_max 0.994
_diffrn_measurement_device_type 'Bruke--Nonius KappaCCD area-detector'
_diffrn_measurement_method '\f and \w scans'
_diffrn_radiation_monochromator graphite
_diffrn_radiation_type MoK\a
_diffrn_radiation_wavelength 0.71073
_diffrn_reflns_av_R_equivalents 0.0679
_diffrn_reflns_av_sigmaI/netI 0.0534
_diffrn_reflns_limit_h_max 16
_diffrn_reflns_limit_h_min -16
_diffrn_reflns_limit_k_max 8
_diffrn_reflns_limit_k_min -7
_diffrn_reflns_limit_l_max 21
_diffrn_reflns_limit_l_min -21
_diffrn_reflns_number 12836
_diffrn_reflns_theta_full 27.50
_diffrn_reflns_theta_max 27.50
_diffrn_reflns_theta_min 2.43
_exptl_absorpt_coefficient_mu 0.123
_exptl_absorpt_correction_T_max 0.989
_exptl_absorpt_correction_T_min 0.964
_exptl_absorpt_correction_type integration
_exptl_absorpt_process_details
;
Gaussian integration (Coppens, 1970)
;
_exptl_crystal_colour colourless
_exptl_crystal_density_diffrn 1.477
_exptl_crystal_density_method 'not measured'
_exptl_crystal_description block
_exptl_crystal_F_000 608
_exptl_crystal_size_max 0.488
_exptl_crystal_size_mid 0.186
_exptl_crystal_size_min 0.150
_refine_diff_density_max 0.502
_refine_diff_density_min -0.324
_refine_ls_extinction_method none
_refine_ls_goodness_of_fit_ref 1.115
_refine_ls_hydrogen_treatment constr
_refine_ls_matrix_type full
_refine_ls_number_parameters 181
_refine_ls_number_reflns 2951
_refine_ls_number_restraints 0
_refine_ls_restrained_S_all 1.115
_refine_ls_R_factor_all 0.1009
_refine_ls_R_factor_gt 0.0625
_refine_ls_shift/su_max 0.000
_refine_ls_shift/su_mean 0.000
_refine_ls_structure_factor_coef Fsqd
_refine_ls_weighting_details 'calc w=1/[\s^2^(Fo^2^)+(0.0472P)^2^+1.5623P] where P=(Fo^2^+2Fc^2^)/3'
_refine_ls_weighting_scheme calc
_refine_ls_wR_factor_gt 0.1259
_refine_ls_wR_factor_ref 0.1462
_reflns_number_gt 2060
_reflns_number_total 2951
_reflns_threshold_expression I>2\s(I)
_cod_data_source_file cf2150.cif
_cod_data_source_block I
_cod_original_sg_symbol_H-M 'P 21/c'
_cod_database_code 2216342
_cod_database_fobs_code 2216342

loop_
_symmetry_equiv_pos_as_xyz
'x, y, z'
'-x, y+1/2, -z+1/2'
'-x, -y, -z'
'x, -y-1/2, z-1/2'

loop_
_atom_site_type_symbol
_atom_site_label
_atom_site_fract_x
_atom_site_fract_y
_atom_site_fract_z
_atom_site_U_iso_or_equiv
_atom_site_adp_type
_atom_site_calc_flag
_atom_site_refinement_flags
_atom_site_occupancy
O O1 0.12247(15) 0.6735(3) -0.00306(11) 0.0255(4) Uani d . 1
O O4 0.82756(14) 0.1748(3) 0.25416(10) 0.0241(4) Uani d . 1
O O5 0.60291(15) 0.1821(3) 0.29300(11) 0.0284(5) Uani d . 1
O O6 0.63045(16) 0.5268(3) 0.06070(11) 0.0302(5) Uani d . 1
N N1 0.15534(18) 0.4369(3) 0.10251(13) 0.0246(5) Uani d . 1
H H1 0.1729 0.5280 0.1400 0.030 Uiso d R 1
O O3 0.24709(15) 0.1223(3) 0.15056(11) 0.0289(5) Uani d . 1
O O2 0.09293(15) 0.2734(3) -0.09169(10) 0.0259(4) Uani d . 1
C C6 0.75687(19) 0.2888(4) 0.22195(14) 0.0186(5) Uani d . 1
N N3 0.76312(17) 0.4351(3) 0.16439(12) 0.0210(5) Uani d . 1
H H3 0.8214 0.4606 0.1424 0.025 Uiso d R 1
N N2 0.12607(17) 0.1272(3) 0.03429(12) 0.0228(5) Uani d . 1
H H2 0.1210 -0.0076 0.0222 0.027 Uiso d R 1
N N4 0.59112(17) 0.4362(4) 0.19236(13) 0.0240(5) Uani d . 1
H H4 0.5233 0.4619 0.1903 0.029 Uiso d R 1
C C1 0.13122(19) 0.4949(4) 0.02705(15) 0.0187(5) Uani d . 1
C C7 0.6399(2) 0.2909(4) 0.24181(14) 0.0196(5) Uani d . 1
C C8 0.6631(2) 0.5476(4) 0.14202(15) 0.0224(6) Uani d . 1
C C3 0.1494(2) 0.2047(4) 0.11601(15) 0.0235(6) Uani d . 1
C C2 0.11345(19) 0.2841(4) -0.01977(14) 0.0188(5) Uani d . 1
C C9 0.6684(2) 0.7859(4) 0.15861(17) 0.0294(6) Uani d . 1
H H9A 0.6906 0.8093 0.2141 0.044 Uiso calc R 1
H H9B 0.5988 0.8489 0.1459 0.044 Uiso calc R 1
H H9C 0.7193 0.8517 0.1265 0.044 Uiso calc R 1
C C4 0.0641(2) 0.1466(5) 0.17123(16) 0.0287(6) Uani d . 1
H H4A -0.0043 0.2008 0.1494 0.043 Uiso calc R 1
H H4B 0.0822 0.2099 0.2228 0.043 Uiso calc R 1
H H4C 0.0603 -0.0075 0.1764 0.043 Uiso calc R 1
C C10 0.6166(2) 0.3104(5) 0.03054(16) 0.0331(7) Uani d . 1
H H10A 0.5943 0.3151 -0.0255 0.050 Uiso calc R 1
H H10B 0.5629 0.2378 0.0581 0.050 Uiso calc R 1
H H10C 0.6835 0.2337 0.0389 0.050 Uiso calc R 1
C C5 0.3385(2) 0.1707(5) 0.10905(16) 0.0301(6) Uani d . 1
H H5A 0.4013 0.1081 0.1369 0.045 Uiso calc R 1
H H5B 0.3472 0.3245 0.1062 0.045 Uiso calc R 1
H H5C 0.3286 0.1123 0.0560 0.045 Uiso calc R 1

loop_
_atom_site_aniso_label
_atom_site_aniso_U_11
_atom_site_aniso_U_22
_atom_site_aniso_U_33
_atom_site_aniso_U_12
_atom_site_aniso_U_13
_atom_site_aniso_U_23
O1 0.0335(10) 0.0138(9) 0.0294(10) 0.0033(8) 0.0036(8) 0.0033(8)
O4 0.0245(9) 0.0237(10) 0.0241(9) 0.0044(8) 0.0018(7) 0.0062(8)
O5 0.0292(10) 0.0268(11) 0.0304(10) -0.0065(9) 0.0093(8) 0.0040(8)
O6 0.0388(11) 0.0277(11) 0.0228(10) 0.0054(9) -0.0053(8) 0.0022(8)
N1 0.0380(13) 0.0143(11) 0.0203(11) 0.0007(10) -0.0046(9) -0.0039(9)
O3 0.0262(10) 0.0329(11) 0.0274(10) 0.0030(9) 0.0012(8) 0.0079(8)
O2 0.0316(10) 0.0275(11) 0.0183(9) -0.0044(8) -0.0003(7) -0.0014(8)
C6 0.0218(12) 0.0174(13) 0.0167(11) -0.0003(11) 0.0031(9) -0.0007(10)
N3 0.0191(10) 0.0229(12) 0.0217(11) 0.0021(9) 0.0056(8) 0.0043(9)
N2 0.0316(12) 0.0116(11) 0.0244(11) 0.0003(9) -0.0020(9) -0.0028(9)
N4 0.0170(10) 0.0280(13) 0.0273(11) 0.0017(9) 0.0040(9) 0.0014(10)
C1 0.0176(12) 0.0162(13) 0.0226(13) 0.0015(10) 0.0033(10) -0.0016(10)
C7 0.0225(12) 0.0165(13) 0.0200(12) -0.0023(10) 0.0026(10) -0.0037(10)
C8 0.0240(13) 0.0228(14) 0.0203(13) 0.0040(11) 0.0008(10) 0.0025(10)
C3 0.0265(13) 0.0201(14) 0.0230(13) 0.0018(11) -0.0032(10) 0.0010(10)
C2 0.0163(11) 0.0173(13) 0.0229(12) -0.0001(10) 0.0015(9) -0.0023(10)
C9 0.0371(15) 0.0200(15) 0.0311(14) 0.0044(12) 0.0015(12) 0.0017(11)
C4 0.0226(13) 0.0323(16) 0.0311(15) 0.0002(12) 0.0017(11) 0.0064(12)
C10 0.0396(16) 0.0318(17) 0.0265(14) -0.0011(14) -0.0046(12) -0.0058(12)
C5 0.0240(13) 0.0352(17) 0.0318(14) 0.0002(12) 0.0064(11) 0.0088(13)

loop_
_atom_type_symbol
_atom_type_description
_atom_type_scat_dispersion_real
_atom_type_scat_dispersion_imag
_atom_type_scat_source
C C 0.0033 0.0016 'International Tables Vol C Tables 4.2.6.8 and 6.1.1.4'
H H 0.0000 0.0000 'International Tables Vol C Tables 4.2.6.8 and 6.1.1.4'
O O 0.0106 0.0060 'International Tables Vol C Tables 4.2.6.8 and 6.1.1.4'
N N 0.0061 0.0033 'International Tables Vol C Tables 4.2.6.8 and 6.1.1.4'

loop_
_exptl_crystal_face_index_h
_exptl_crystal_face_index_k
_exptl_crystal_face_index_l
_exptl_crystal_face_perp_dist
1 0 -1 0.073
-1 0 1 0.046
-1 1 -1 0.181
-1 0 -1 0.094
1 0 1 0.087
0 0 -1 0.054
1 -1 -1 0.080
0 1 1 0.222

loop_
_geom_angle_atom_site_label_1
_geom_angle_atom_site_label_2
_geom_angle_atom_site_label_3
_geom_angle
C8 O6 C10 116.5(2)
C1 N1 C3 113.9(2)
C1 N1 H1 123.0
C3 N1 H1 123.1
C3 O3 C5 115.3(2)
O4 C6 N3 129.0(2)
O4 C6 C7 125.3(2)
N3 C6 C7 105.7(2)
C6 N3 C8 114.2(2)
C6 N3 H3 122.9
C8 N3 H3 122.9
C2 N2 C3 113.9(2)
C2 N2 H2 123.1
C3 N2 H2 123.1
C7 N4 C8 114.1(2)
C7 N4 H4 122.9
C8 N4 H4 122.9
O1 C1 N1 130.4(2)
O1 C1 C2 123.9(2)
N1 C1 C2 105.7(2)
O5 C7 N4 129.3(2)
O5 C7 C6 125.5(2)
N4 C7 C6 105.2(2)
O6 C8 N3 112.3(2)
O6 C8 N4 112.5(2)
N3 C8 N4 100.5(2)
O6 C8 C9 106.1(2)
N3 C8 C9 113.6(2)
N4 C8 C9 112.1(2)
O3 C3 N1 111.7(2)
O3 C3 N2 111.4(2)
N1 C3 N2 100.73(19)
O3 C3 C4 107.1(2)
N1 C3 C4 112.1(2)
N2 C3 C4 113.9(2)
O2 C2 N2 129.9(2)
O2 C2 C1 124.5(2)
N2 C2 C1 105.6(2)
C8 C9 H9A 109.5
C8 C9 H9B 109.5
H9A C9 H9B 109.5
C8 C9 H9C 109.5
H9A C9 H9C 109.5
H9B C9 H9C 109.5
C3 C4 H4A 109.5
C3 C4 H4B 109.5
H4A C4 H4B 109.5
C3 C4 H4C 109.5
H4A C4 H4C 109.5
H4B C4 H4C 109.5
O6 C10 H10A 109.5
O6 C10 H10B 109.5
H10A C10 H10B 109.5
O6 C10 H10C 109.5
H10A C10 H10C 109.5
H10B C10 H10C 109.5
O3 C5 H5A 109.5
O3 C5 H5B 109.5
H5A C5 H5B 109.5
O3 C5 H5C 109.5
H5A C5 H5C 109.5
H5B C5 H5C 109.5

loop_
_geom_bond_atom_site_label_1
_geom_bond_atom_site_label_2
_geom_bond_distance
O1 C1 1.217(3)
O4 C6 1.220(3)
O5 C7 1.216(3)
O6 C8 1.398(3)
O6 C10 1.438(3)
N1 C1 1.328(3)
N1 C3 1.459(3)
N1 H1 0.860
O3 C3 1.401(3)
O3 C5 1.422(3)
O2 C2 1.216(3)
C6 N3 1.333(3)
C6 C7 1.528(3)
N3 C8 1.452(3)
N3 H3 0.860
N2 C2 1.330(3)
N2 C3 1.461(3)
N2 H2 0.8599
N4 C7 1.335(3)
N4 C8 1.461(3)
N4 H4 0.8599
C1 C2 1.531(3)
C8 C9 1.502(4)
C3 C4 1.517(4)
C9 H9A 0.960
C9 H9B 0.960
C9 H9C 0.960
C4 H4A 0.960
C4 H4B 0.960
C4 H4C 0.960
C10 H10A 0.960
C10 H10B 0.960
C10 H10C 0.960
C5 H5A 0.960
C5 H5B 0.960
C5 H5C 0.960

loop_
_geom_hbond_atom_site_label_D
_geom_hbond_atom_site_label_H
_geom_hbond_atom_site_label_A
_geom_hbond_site_symmetry_A
_geom_hbond_distance_DH
_geom_hbond_distance_HA
_geom_hbond_distance_DA
_geom_hbond_angle_DHA
N4 H4 O5 2_655 0.86 2.12 2.892(3) 148.7
N1 H1 O4 2_655 0.86 2.00 2.817(3) 158.5
N3 H3 O2 3_665 0.86 2.18 2.894(3) 140.4
N3 H3 O1 3_665 0.86 2.64 3.246(3) 128.7
N2 H2 O1 1_545 0.86 2.02 2.878(3) 175.1

loop_
_cod_related_entry_id
_cod_related_entry_database
_cod_related_entry_code
1 ChemSpider 13535677
